data_4314520
loop_
_publ_author_name
'Alfredo Burini'
'Rossana Galassi'
'Simone Ricci'
'Fiorella Bachechi'
'Ahmed A. Mohamed'
'John P. Fackler'

_publ_contact_author_address
; Dipartimento di Scienze Chimiche,
      Universit\'a di Camerino'
      Via S. Agostino 1,
      I-62032 Camerino
      Italy
;
_publ_contact_author_email Alfredo.Burini@unicam.it
_publ_contact_author_fax '[01039]737 637345 '
_publ_contact_author_name 'Prof. Alfredo Burini'
_publ_contact_author_phone '[01039]737 402243 '
_publ_section_title
;
 Mono and Tetranuclear Gold(I) Complexes of
 Tris(1-benzylimidazole-2-yl)phosphine
;
_journal_name_full 'Inorganic Chemistry'
_journal_page_first 513
_journal_page_last 518
_journal_paper_doi 10.1021/ic901562d
_journal_volume 49
_journal_year 2010
_chemical_compound_source
;
;
_chemical_formula_moiety 'C30 H27 Au Cl N6 P'
_chemical_formula_sum 'C30 H27 Au Cl N6 P'
_chemical_formula_weight 734.98
_chemical_name_systematic ' tri-(1-benzylimidazole-2-yl)phosphanegold(I)chloride'
_space_group_IT_number 14
_symmetry_cell_setting monoclinic
_symmetry_Int_Tables_number 14
_symmetry_space_group_name_Hall '-P 2yn'
_symmetry_space_group_name_H-M 'P 1 21/n 1'
_cell_angle_alpha 90.00
_cell_angle_beta 94.537(5)
_cell_angle_gamma 90.00
_cell_formula_units_Z 4
_cell_length_a 9.1927(5)
_cell_length_b 13.528(2)
_cell_length_c 22.995(2)
_cell_measurement_radiation CuK\a
_cell_measurement_reflns_used 24
_cell_measurement_temperature 293
_cell_measurement_theta_max 37.70
_cell_measurement_theta_min 35.35
_cell_measurement_wavelength 1.54178
_cell_volume 2850.7(5)
_computing_cell_refinement 'TEXSAN-TEXRAY 1985'
_computing_data_collection 'TEXSAN-TEXRAY 1985'
_computing_data_reduction 'TEXSAN-TEXRAY 1985'
_computing_molecular_graphics ' SIR2004(Burla et al.,2004)'
_computing_publication_material ' SIR2004(Burla et al.,2004)'
_computing_structure_refinement ' 'TEXSAN-TEXRAY 1985''
_computing_structure_solution ' 'TEXSAN-TEXRAY 1985''
_diffrn_ambient_temperature 293
_diffrn_measurement_device 'Rigaku AFC5R'
_diffrn_measurement_method \w--2\q
_diffrn_radiation_monochromator graphite
_diffrn_radiation_source 'fine-focus sealed tube'
_diffrn_radiation_type CuK\a
_diffrn_radiation_wavelength 1.54178
_diffrn_reflns_av_R_equivalents 0.055
_diffrn_reflns_limit_h_max 10
_diffrn_reflns_limit_h_min 0
_diffrn_reflns_limit_k_max 15
_diffrn_reflns_limit_k_min 0
_diffrn_reflns_limit_l_max 26
_diffrn_reflns_limit_l_min -26
_diffrn_reflns_number 5054
_diffrn_reflns_theta_max 62.50
_diffrn_reflns_theta_min 2.70
_diffrn_standards_interval_count 100
_diffrn_standards_number 3
_exptl_absorpt_coefficient_mu 11.496
_exptl_absorpt_correction_T_max 1.0000
_exptl_absorpt_correction_T_min 0.2500
_exptl_absorpt_correction_type psi-scan
_exptl_crystal_colour colourless
_exptl_crystal_density_diffrn 1.712
_exptl_crystal_description prism
_exptl_crystal_F_000 1440
_exptl_crystal_size_max 0.40
_exptl_crystal_size_mid 0.25
_exptl_crystal_size_min 0.10
_refine_ls_abs_structure_details
;
;
_refine_ls_extinction_method none
_refine_ls_hydrogen_treatment constr
_refine_ls_matrix_type full
_refine_ls_number_parameters 352
_refine_ls_number_reflns 3857
_refine_ls_R_factor_gt 0.048
_refine_ls_structure_factor_coef F
_refine_ls_weighting_details ' w=1/[\s^2^(F^2^)]'
_refine_ls_weighting_scheme calc
_refine_ls_wR_factor_gt 0.060
_reflns_d_resolution_high 0.871
_reflns_d_resolution_low 11.653
_reflns_limit_h_max 10
_reflns_limit_h_min 0
_reflns_limit_k_max 15
_reflns_limit_k_min 0
_reflns_limit_l_max 26
_reflns_limit_l_min -26
_reflns_number_gt 3857
_reflns_number_total 4728
_reflns_threshold_expression ' I >3.0 \s(I) '
_cod_data_source_file ic901562d_si_002_1.cif
_cod_data_source_block global
_cod_depositor_comments
;
The following automatic conversions were performed:

'_symmetry_cell_setting' value 'Monoclinic' changed to 'monoclinic'
according to the built-in table from CIF Core dictionary named
'cif_core.dic' version 2.4.1 from
2010-06-29.

'_refine_ls_matrix_type' value 'Full' changed to 'full'
according to the built-in table from CIF Core dictionary named
'cif_core.dic' version 2.4.1 from
2010-06-29.

'_atom_site_thermal_displace_type' value 'uani' changed
to 'Uani' according to the built-in table from CIF Core dictionary
named 'cif_core.dic' version 2.4.1 from 2010-06-29 (39
times).

'_atom_site_thermal_displace_type' value 'uiso' changed to
'Uiso' according to the built-in table from CIF Core dictionary named
'cif_core.dic' version 2.4.1 from 2010-06-29 (27 times).

Automatic conversion script
Id: cif_fix_values 1646 2011-03-28 12:23:43Z adriana 
;
_cod_original_cell_volume 2850.5(6)
_cod_original_sg_symbol_H-M 'P 21/n'
_cod_database_code 4314520

loop_
_symmetry_equiv_pos_site_id
_symmetry_equiv_pos_as_xyz
1 +x,+y,+z
2 1/2-x,1/2+y,1/2-z
3 -x,-y,-z
4 1/2+x,1/2-y,1/2+z

loop_
_atom_site_aniso_label
_atom_site_aniso_U_11
_atom_site_aniso_U_12
_atom_site_aniso_U_13
_atom_site_aniso_U_22
_atom_site_aniso_U_23
_atom_site_aniso_U_33
Au1 0.0399(3) -0.0021(1) -0.0022(2) 0.0456(3) -0.0023(1) 0.0333(2)
Cl1 0.059(1) -0.011(1) -0.011(1) 0.074(2) -0.015(1) 0.059(1)
P1 0.041(1) 0.0003(8) 0.0006(8) 0.041(1) 0.0016(8) 0.0260(9)
N1 0.056(4) 0.002(3) -0.004(3) 0.045(4) -0.005(3) 0.041(4)
N101 0.041(4) -0.002(3) 0.007(3) 0.059(5) 0.006(3) 0.045(4)
N102 0.060(5) 0.004(3) 0.003(3) 0.042(4) 0.004(3) 0.043(4)
N2 0.076(5) -0.004(4) 0.005(3) 0.044(4) -0.004(3) 0.031(4)
N201 0.048(4) 0.005(3) -0.002(3) 0.053(4) 0.002(3) 0.033(3)
N202 0.053(4) -0.004(3) -0.006(3) 0.048(4) 0.001(3) 0.034(4)
C1 0.044(4) -0.001(3) -0.005(3) 0.038(4) -0.000(3) 0.031(4)
C101 0.046(5) 0.003(3) -0.003(3) 0.036(4) 0.001(3) 0.027(4)
C102 0.054(5) -0.000(3) -0.003(3) 0.032(4) -0.004(3) 0.025(4)
C2 0.066(6) -0.004(4) -0.010(4) 0.041(5) -0.003(4) 0.052(5)
C201 0.045(5) 0.014(5) 0.006(4) 0.084(7) 0.012(5) 0.048(5)
C202 0.071(7) 0.007(5) 0.007(5) 0.067(6) -0.004(5) 0.040(5)
C3 0.085(7) -0.001(4) 0.003(5) 0.038(5) 0.010(4) 0.049(5)
C301 0.057(5) 0.018(4) 0.005(4) 0.055(5) 0.006(4) 0.045(5)
C302 0.088(8) 0.003(5) 0.009(5) 0.069(7) -0.013(4) 0.033(5)
C4 0.16(1) -0.022(7) 0.028(7) 0.056(7) -0.013(5) 0.044(6)
C401 0.056(5) -0.012(4) -0.014(4) 0.053(5) 0.007(4) 0.055(6)
C402 0.059(5) -0.008(4) -0.004(4) 0.051(5) 0.007(4) 0.035(4)
C5 0.070(6) -0.006(5) 0.008(4) 0.058(5) -0.010(4) 0.028(4)
C501 0.041(5) -0.008(4) -0.004(4) 0.051(5) 0.007(4) 0.063(6)
C502 0.067(6) -0.006(4) -0.003(4) 0.049(5) 0.012(4) 0.038(5)
C6 0.058(6) 0.005(5) -0.008(4) 0.064(6) -0.009(5) 0.050(5)
C601 0.090(7) 0.003(5) -0.010(5) 0.040(5) 0.012(4) 0.052(5)
C602 0.082(8) 0.017(6) -0.009(6) 0.070(7) -0.014(6) 0.058(7)
C7 0.082(8) -0.024(6) 0.045(7) 0.081(8) -0.022(6) 0.072(8)
C701 0.072(7) -0.007(5) -0.023(6) 0.057(6) 0.030(6) 0.081(8)
C702 0.10(1) 0.037(7) -0.012(8) 0.09(1) 0.004(7) 0.074(9)
C8 0.14(1) 0.007(9) 0.024(8) 0.081(9) 0.009(6) 0.043(6)
C801 0.058(6) -0.004(6) -0.007(5) 0.101(9) 0.040(7) 0.065(7)
C802 0.079(8) 0.013(7) -0.014(6) 0.097(9) 0.020(7) 0.062(8)
C9 0.11(1) 0.027(8) -0.012(6) 0.087(9) -0.005(6) 0.046(6)
C901 0.10(1) -0.006(8) 0.017(7) 0.10(1) 0.006(7) 0.057(7)
C902 0.18(2) 0.01(1) -0.07(1) 0.09(1) 0.004(7) 0.068(9)
C10 0.049(5) 0.003(5) 0.017(5) 0.078(7) -0.019(6) 0.082(8)
C1001 0.061(6) 0.012(5) 0.006(5) 0.075(7) 0.007(6) 0.073(7)
C1002 0.17(1) 0.013(7) -0.042(8) 0.049(6) -0.006(5) 0.051(7)

loop_
_atom_site_label
_atom_site_fract_x
_atom_site_fract_y
_atom_site_fract_z
_atom_site_occupancy
_atom_site_U_iso_or_equiv
_atom_site_thermal_displace_type
Au1 0.19157(3) 0.42088(2) 0.15888(1) 1.000 0.0399(1) Uani
Cl1 0.0252(3) 0.3396(2) 0.0977(1) 1.000 0.065(1) Uani
P1 0.3623(2) 0.5000(2) 0.2142(1) 1.000 0.036(1) Uani
N1 0.4202(8) 0.6987(5) 0.2209(3) 1.000 0.047(2) Uani
N101 0.6599(8) 0.4730(6) 0.2114(3) 1.000 0.048(2) Uani
N102 0.1738(8) 0.5100(5) 0.2988(3) 1.000 0.048(2) Uani
N2 0.4282(9) 0.6413(5) 0.1306(3) 1.000 0.051(3) Uani
N201 0.5483(8) 0.3360(5) 0.2383(3) 1.000 0.045(2) Uani
N202 0.3923(9) 0.5658(5) 0.3326(3) 1.000 0.046(2) Uani
C1 0.4115(9) 0.6192(6) 0.1881(3) 1.000 0.038(2) Uani
C101 0.5334(9) 0.4330(6) 0.2225(3) 1.000 0.037(2) Uani
C102 0.3087(9) 0.5261(5) 0.2860(3) 1.000 0.037(2) Uani
C2 0.447(1) 0.7744(7) 0.1841(4) 1.000 0.054(3) Uani
C201 0.759(1) 0.3985(9) 0.2206(4) 1.000 0.059(3) Uani
C202 0.171(1) 0.5397(8) 0.3562(4) 1.000 0.059(4) Uani
C3 0.454(1) 0.7411(7) 0.1298(4) 1.000 0.057(3) Uani
C301 0.694(1) 0.3156(7) 0.2375(4) 1.000 0.052(3) Uani
C302 0.302(1) 0.5723(8) 0.3762(4) 1.000 0.063(4) Uani
C4 0.422(2) 0.5707(8) 0.0814(5) 1.000 0.086(6) Uani
C401 0.438(1) 0.2652(7) 0.2537(4) 1.000 0.056(3) Uani
C402 0.544(1) 0.6000(7) 0.3361(4) 1.000 0.049(3) Uani
C5 0.458(1) 0.6180(8) 0.0257(4) 1.000 0.052(3) Uani
C501 0.466(1) 0.2252(7) 0.3143(4) 1.000 0.052(3) Uani
C502 0.638(1) 0.5513(7) 0.3853(4) 1.000 0.052(3) Uani
C6 0.593(1) 0.6494(7) 0.0148(4) 1.000 0.058(3) Uani
C601 0.541(1) 0.1371(7) 0.3228(4) 1.000 0.061(4) Uani
C602 0.685(1) 0.4546(9) 0.3807(5) 1.000 0.071(4) Uani
C7 0.621(1) 0.6944(9) -0.0359(5) 1.000 0.076(4) Uani
C701 0.571(1) 0.0996(9) 0.3798(6) 1.000 0.072(4) Uani
C702 0.763(2) 0.409(1) 0.4257(6) 1.000 0.091(6) Uani
C8 0.509(2) 0.703(1) -0.0790(5) 1.000 0.088(6) Uani
C801 0.519(1) 0.147(1) 0.4255(5) 1.000 0.075(4) Uani
C802 0.803(1) 0.460(1) 0.4751(6) 1.000 0.080(5) Uani
C9 0.377(2) 0.674(1) -0.0699(5) 1.000 0.081(5) Uani
C901 0.441(1) 0.234(1) 0.4163(5) 1.000 0.086(5) Uani
C902 0.765(2) 0.552(1) 0.4805(6) 1.000 0.118(7) Uani
C10 0.347(1) 0.6301(9) -0.0189(5) 1.000 0.069(4) Uani
C1001 0.416(1) 0.2729(9) 0.3621(5) 1.000 0.070(4) Uani
C1002 0.677(2) 0.6018(9) 0.4356(5) 1.000 0.091(6) Uani
H1 0.4601 0.8432 0.1955 1.000 0.013 Uiso
H2 0.8616 0.4054 0.2160 1.000 0.013 Uiso
H3 0.0861 0.5373 0.3789 1.000 0.013 Uiso
H4 0.4746 0.7795 0.0958 1.000 0.013 Uiso
H5 0.7408 0.2524 0.2471 1.000 0.013 Uiso
H6 0.3306 0.5986 0.4149 1.000 0.013 Uiso
H7 0.4926 0.5175 0.0905 1.000 0.013 Uiso
H8 0.3275 0.5382 0.0768 1.000 0.013 Uiso
H9 0.3425 0.2973 0.2505 1.000 0.013 Uiso
H10 0.4318 0.2114 0.2263 1.000 0.013 Uiso
H11 0.5864 0.5866 0.3002 1.000 0.013 Uiso
H12 0.5471 0.6708 0.3420 1.000 0.013 Uiso
H13 0.6730 0.6384 0.0447 1.000 0.013 Uiso
H14 0.5730 0.1006 0.2893 1.000 0.013 Uiso
H15 0.6610 0.4178 0.3447 1.000 0.013 Uiso
H16 0.7178 0.7194 -0.0418 1.000 0.013 Uiso
H17 0.6285 0.0390 0.3857 1.000 0.013 Uiso
H18 0.7886 0.3398 0.4232 1.000 0.013 Uiso
H19 0.5270 0.7340 -0.1160 1.000 0.013 Uiso
H20 0.5340 0.1185 0.4640 1.000 0.013 Uiso
H21 0.8634 0.4285 0.5067 1.000 0.013 Uiso
H22 0.2989 0.6824 -0.1005 1.000 0.013 Uiso
H23 0.4071 0.2686 0.4497 1.000 0.013 Uiso
H24 0.7980 0.5882 0.5158 1.000 0.013 Uiso
H25 0.2494 0.6078 -0.0134 1.000 0.013 Uiso
H26 0.3629 0.3352 0.3562 1.000 0.013 Uiso
H27 0.6488 0.6701 0.4398 1.000 0.013 Uiso

loop_
_atom_type_symbol
_atom_type_number_in_cell
_atom_type_description
_atom_type_scat_dispersion_real
_atom_type_scat_dispersion_imag
_atom_type_scat_source
'H ' 108 'Hydrogen ' 0.0000 0.0000 ' Int. Tab. C, 4.2.6.8, 6.1.1.4'
'C ' 120 'Carbon ' 0.0170 0.0090 ' Int. Tab. C, 4.2.6.8, 6.1.1.4'
'N ' 24 'Nitrogen ' 0.0290 0.0180 ' Int. Tab. C, 4.2.6.8, 6.1.1.4'
'P ' 4 'Phosphorus ' 0.2830 0.4340 ' Int. Tab. C, 4.2.6.8, 6.1.1.4'
'Cl ' 4 'Chlorine ' 0.3480 0.7020 ' Int. Tab. C, 4.2.6.8, 6.1.1.4'
'Au ' 4 'Gold ' -5.0960 7.2970 ' Int. Tab. C, 4.2.6.8, 6.1.1.4'

loop_
_geom_angle_atom_site_label_1
_geom_angle_atom_site_label_2
_geom_angle_atom_site_label_3
_geom_angle
_geom_angle_site_symmetry_1
_geom_angle_site_symmetry_2
_geom_angle_site_symmetry_3
_geom_angle_publ_flag
P1 Au1 Cl1 176.63(8) 1_555 1_555 1_555 yes
C1 P1 Au1 115.4(2) 1_555 1_555 1_555 yes
C101 P1 Au1 112.8(2) 1_555 1_555 1_555 yes
C101 P1 C1 104.2(4) 1_555 1_555 1_555 yes
C102 P1 Au1 112.9(2) 1_555 1_555 1_555 yes
C102 P1 C1 103.1(4) 1_555 1_555 1_555 yes
C102 P1 C101 107.5(4) 1_555 1_555 1_555 yes
C2 N1 C1 105.2(7) 1_555 1_555 1_555 yes
C201 N101 C101 104.7(8) 1_555 1_555 1_555 yes
C202 N102 C102 104.7(8) 1_555 1_555 1_555 yes
C3 N2 C1 105.1(7) 1_555 1_555 1_555 yes
C4 N2 C1 126.5(8) 1_555 1_555 1_555 yes
C4 N2 C3 128.4(8) 1_555 1_555 1_555 yes
C301 N201 C101 105.5(7) 1_555 1_555 1_555 yes
C401 N201 C101 129.7(7) 1_555 1_555 1_555 yes
C401 N201 C301 124.8(8) 1_555 1_555 1_555 yes
C302 N202 C102 105.4(8) 1_555 1_555 1_555 yes
C402 N202 C102 129.6(7) 1_555 1_555 1_555 yes
C402 N202 C302 124.9(8) 1_555 1_555 1_555 yes
N2 C1 P1 124.7(6) 1_555 1_555 1_555 yes
N1 C1 P1 123.3(5) 1_555 1_555 1_555 yes
N1 C1 N2 111.6(7) 1_555 1_555 1_555 yes
P1 C101 N201 125.2(6) 1_555 1_555 1_555 yes
N101 C101 N201 111.9(7) 1_555 1_555 1_555 yes
N101 C101 P1 122.9(6) 1_555 1_555 1_555 yes
P1 C102 N202 127.9(6) 1_555 1_555 1_555 yes
N102 C102 N202 111.7(7) 1_555 1_555 1_555 yes
N102 C102 P1 120.3(6) 1_555 1_555 1_555 yes
N1 C2 H1 125.1 1_555 1_555 1_555 no
C3 C2 H1 124.2 1_555 1_555 1_555 no
C3 C2 N1 110.7(8) 1_555 1_555 1_555 yes
N101 C201 C301 110.8(9) 1_555 1_555 1_555 yes
H2 C201 C301 125.1 1_555 1_555 1_555 no
H2 C201 N101 124.1 1_555 1_555 1_555 no
C302 C202 H3 124.7 1_555 1_555 1_555 no
N102 C202 H3 125.4 1_555 1_555 1_555 no
N102 C202 C302 109.9(9) 1_555 1_555 1_555 yes
H4 C3 C2 126.9 1_555 1_555 1_555 no
N2 C3 C2 107.4(8) 1_555 1_555 1_555 yes
N2 C3 H4 125.7 1_555 1_555 1_555 no
C201 C301 H5 127.1 1_555 1_555 1_555 no
N201 C301 H5 125.8 1_555 1_555 1_555 no
N201 C301 C201 107.0(9) 1_555 1_555 1_555 yes
C202 C302 H6 127.2 1_555 1_555 1_555 no
N202 C302 H6 124.6 1_555 1_555 1_555 no
N202 C302 C202 108.2(9) 1_555 1_555 1_555 yes
N2 C4 H7 109.2 1_555 1_555 1_555 no
C5 C4 H7 108.3 1_555 1_555 1_555 no
C5 C4 N2 112.6(9) 1_555 1_555 1_555 yes
H8 C4 H7 105.1 1_555 1_555 1_555 no
H8 C4 N2 110.6 1_555 1_555 1_555 no
H8 C4 C5 110.7 1_555 1_555 1_555 no
H10 C401 C501 109.5 1_555 1_555 1_555 no
N201 C401 C501 112.9(8) 1_555 1_555 1_555 yes
N201 C401 H10 110.2 1_555 1_555 1_555 no
H9 C401 C501 108.6 1_555 1_555 1_555 no
H9 C401 H10 106.3 1_555 1_555 1_555 no
H9 C401 N201 109.1 1_555 1_555 1_555 no
H11 C402 C502 108.2 1_555 1_555 1_555 no
H12 C402 C502 108.4 1_555 1_555 1_555 no
H12 C402 H11 107.3 1_555 1_555 1_555 no
N202 C402 C502 112.9(7) 1_555 1_555 1_555 yes
N202 C402 H11 110.1 1_555 1_555 1_555 no
N202 C402 H12 109.8 1_555 1_555 1_555 no
C10 C5 C4 119(1) 1_555 1_555 1_555 yes
C6 C5 C4 123.9(9) 1_555 1_555 1_555 yes
C6 C5 C10 117.0(9) 1_555 1_555 1_555 yes
C601 C501 C401 119.4(9) 1_555 1_555 1_555 yes
C1001 C501 C401 121.7(9) 1_555 1_555 1_555 yes
C1001 C501 C601 118(1) 1_555 1_555 1_555 yes
C402 C502 C602 120.9(9) 1_555 1_555 1_555 yes
C1002 C502 C602 118(1) 1_555 1_555 1_555 yes
C1002 C502 C402 120.5(9) 1_555 1_555 1_555 yes
C7 C6 C5 122(1) 1_555 1_555 1_555 yes
H13 C6 C5 118.1 1_555 1_555 1_555 no
H13 C6 C7 119.4 1_555 1_555 1_555 no
C701 C601 C501 119(1) 1_555 1_555 1_555 yes
H14 C601 C501 120.1 1_555 1_555 1_555 no
H14 C601 C701 120.0 1_555 1_555 1_555 no
C502 C602 C702 121(1) 1_555 1_555 1_555 yes
H15 C602 C702 119.0 1_555 1_555 1_555 no
H15 C602 C502 120.0 1_555 1_555 1_555 no
C6 C7 C8 118(1) 1_555 1_555 1_555 yes
H16 C7 C8 120.8 1_555 1_555 1_555 no
H16 C7 C6 121.0 1_555 1_555 1_555 no
C601 C701 C801 119(1) 1_555 1_555 1_555 yes
H17 C701 C801 120.7 1_555 1_555 1_555 no
H17 C701 C601 119.5 1_555 1_555 1_555 no
C802 C702 H18 119.2 1_555 1_555 1_555 no
C602 C702 H18 120.4 1_555 1_555 1_555 no
C602 C702 C802 120(1) 1_555 1_555 1_555 yes
C9 C8 H19 119.7 1_555 1_555 1_555 no
C7 C8 H19 119.6 1_555 1_555 1_555 no
C7 C8 C9 120(1) 1_555 1_555 1_555 yes
H20 C801 C701 119.4 1_555 1_555 1_555 no
C901 C801 C701 119(1) 1_555 1_555 1_555 yes
C901 C801 H20 120.9 1_555 1_555 1_555 no
H21 C802 C702 120.7 1_555 1_555 1_555 no
C902 C802 C702 120(1) 1_555 1_555 1_555 yes
C902 C802 H21 119.0 1_555 1_555 1_555 no
C8 C9 H22 119.3 1_555 1_555 1_555 no
C10 C9 H22 119.2 1_555 1_555 1_555 no
C10 C9 C8 121(1) 1_555 1_555 1_555 yes
C801 C901 H23 119.0 1_555 1_555 1_555 no
C1001 C901 H23 119.8 1_555 1_555 1_555 no
C1001 C901 C801 121(1) 1_555 1_555 1_555 yes
C1002 C902 H24 118.7 1_555 1_555 1_555 no
C802 C902 H24 119.5 1_555 1_555 1_555 no
C802 C902 C1002 121(1) 1_555 1_555 1_555 yes
C9 C10 H25 120.1 1_555 1_555 1_555 no
C5 C10 H25 119.9 1_555 1_555 1_555 no
C5 C10 C9 120(1) 1_555 1_555 1_555 yes
C501 C1001 H26 119.1 1_555 1_555 1_555 no
C901 C1001 H26 120.6 1_555 1_555 1_555 no
C901 C1001 C501 120(1) 1_555 1_555 1_555 yes
C502 C1002 C902 117(1) 1_555 1_555 1_555 yes
H27 C1002 C902 121.4 1_555 1_555 1_555 no
H27 C1002 C502 120.7 1_555 1_555 1_555 no

loop_
_geom_bond_atom_site_label_1
_geom_bond_atom_site_label_2
_geom_bond_distance
_geom_bond_site_symmetry_1
_geom_bond_site_symmetry_2
_geom_bond_publ_flag
Au1 Cl1 2.277(3) 1_555 1_555 yes
Au1 P1 2.217(2) 1_555 1_555 yes
P1 C1 1.791(8) 1_555 1_555 yes
P1 C101 1.813(8) 1_555 1_555 yes
P1 C102 1.794(7) 1_555 1_555 yes
N1 C1 1.31(1) 1_555 1_555 yes
N1 C2 1.37(1) 1_555 1_555 yes
N101 C101 1.33(1) 1_555 1_555 yes
N101 C201 1.36(1) 1_555 1_555 yes
N102 C102 1.32(1) 1_555 1_555 yes
N102 C202 1.38(1) 1_555 1_555 yes
N2 C1 1.38(1) 1_555 1_555 yes
N2 C3 1.37(1) 1_555 1_555 yes
N2 C4 1.48(1) 1_555 1_555 yes
N201 C101 1.37(1) 1_555 1_555 yes
N201 C301 1.37(1) 1_555 1_555 yes
N201 C401 1.46(1) 1_555 1_555 yes
N202 C102 1.38(1) 1_555 1_555 yes
N202 C302 1.35(1) 1_555 1_555 yes
N202 C402 1.46(1) 1_555 1_555 yes
C2 C3 1.33(1) 1_555 1_555 yes
C2 H1 0.972 1_555 1_555 no
C201 C301 1.34(1) 1_555 1_555 yes
C201 H2 0.960 1_555 1_555 no
C202 C302 1.33(2) 1_555 1_555 yes
C202 H3 0.973 1_555 1_555 no
C3 H4 0.969 1_555 1_555 no
C301 H5 0.973 1_555 1_555 no
C302 H6 0.974 1_555 1_555 no
C4 C5 1.49(1) 1_555 1_555 yes
C4 H7 0.978 1_555 1_555 no
C4 H8 0.975 1_555 1_555 no
C401 C501 1.50(1) 1_555 1_555 yes
C401 H9 0.977 1_555 1_555 no
C401 H10 0.961 1_555 1_555 no
C402 C502 1.52(1) 1_555 1_555 yes
C402 H11 0.958 1_555 1_555 no
C402 H12 0.967 1_555 1_555 no
C5 C6 1.36(1) 1_555 1_555 yes
C5 C10 1.39(2) 1_555 1_555 yes
C501 C601 1.38(1) 1_555 1_555 yes
C501 C1001 1.38(1) 1_555 1_555 yes
C502 C602 1.38(2) 1_555 1_555 yes
C502 C1002 1.37(2) 1_555 1_555 yes
C6 C7 1.36(2) 1_555 1_555 yes
C6 H13 0.976 1_555 1_555 no
C601 C701 1.41(2) 1_555 1_555 yes
C601 H14 0.981 1_555 1_555 no
C602 C702 1.36(2) 1_555 1_555 yes
C602 H15 0.975 1_555 1_555 no
C7 C8 1.38(2) 1_555 1_555 yes
C7 H16 0.969 1_555 1_555 no
C701 C801 1.35(2) 1_555 1_555 yes
C701 H17 0.981 1_555 1_555 no
C702 C802 1.35(2) 1_555 1_555 yes
C702 H18 0.970 1_555 1_555 no
C8 C9 1.31(2) 1_555 1_555 yes
C8 H19 0.973 1_555 1_555 no
C801 C901 1.38(2) 1_555 1_555 yes
C801 H20 0.966 1_555 1_555 no
C802 C902 1.30(2) 1_555 1_555 yes
C802 H21 0.974 1_555 1_555 no
C9 C10 1.36(2) 1_555 1_555 yes
C9 H22 0.972 1_555 1_555 no
C901 C1001 1.36(2) 1_555 1_555 yes
C901 H23 0.972 1_555 1_555 no
C902 C1002 1.43(2) 1_555 1_555 yes
C902 H24 0.979 1_555 1_555 no
C10 H25 0.966 1_555 1_555 no
C1001 H26 0.978 1_555 1_555 no
C1002 H27 0.966 1_555 1_555 no

loop_
_geom_contact_atom_site_label_1
_geom_contact_atom_site_label_2
_geom_contact_distance
_geom_contact_site_symmetry_1
_geom_contact_site_symmetry_2
_geom_contact_publ_flag
? ? ? . . ?

loop_
_geom_torsion_atom_site_label_1
_geom_torsion_atom_site_label_2
_geom_torsion_atom_site_label_3
_geom_torsion_atom_site_label_4
_geom_torsion
_geom_torsion_site_symmetry_1
_geom_torsion_site_symmetry_2
_geom_torsion_site_symmetry_3
_geom_torsion_site_symmetry_4
_geom_torsion_publ_flag
? ? ? ? ? . . . . ?
